data_1577002
loop_
_publ_author_name
'Ren, Zhiqiang'
'Feng, Tianhui'
'Li, Yeyao'
'Chu, Mengyi'
'Zheng, Ye'
'Gao, Tianli'
'Han, Bo'
'Guo, Ruili'
'Ma, Haojie'
'Wang, Ji-Jiang'
'Zhang, Yuqi'

_publ_section_title
;
 From alkynes to spiroindole &#x3b4;-lactams <i>via</i> a copper-nitrenoid
 intermediate featuring unusual 1,1-addition and high
 <i>Z</i>-selectivity.
;
_journal_issue 19
_journal_name_full 'Chemical science'
_journal_page_first 9695
_journal_page_last 9702
_journal_paper_doi 10.1039/d5sc09742h
_journal_volume 17
_journal_year 2026
_chemical_formula_moiety 'C31 H39 Cu N2 O2'
_chemical_formula_sum 'C31 H39 Cu N2 O2'
_chemical_formula_weight 535.18
_space_group_crystal_system monoclinic
_space_group_IT_number 14
_space_group_name_Hall '-P 2yn'
_space_group_name_H-M_alt 'P 1 21/n 1'
_atom_sites_solution_hydrogens mixed
_atom_sites_solution_primary dual
_audit_creation_date 2025-10-10
_audit_creation_method
;
Olex2 1.5
(compiled 2023.08.24 svn.re1ec1418 for OlexSys, GUI svn.r6817)
;
_audit_update_record
;
2025-10-29 deposited with the CCDC.	2026-03-24 downloaded from the CCDC.
;
_cell_angle_alpha 90
_cell_angle_beta 90.773(2)
_cell_angle_gamma 90
_cell_formula_units_Z 4
_cell_length_a 12.4903(7)
_cell_length_b 12.6689(7)
_cell_length_c 22.1306(11)
_cell_measurement_reflns_used 9832
_cell_measurement_temperature 223.00
_cell_measurement_theta_max 68.39
_cell_measurement_theta_min 4.02
_cell_volume 3501.6(3)
_computing_cell_refinement 'SAINT V8.40B (?, 2016)'
_computing_data_reduction 'SAINT V8.40B (?, 2016)'
_computing_molecular_graphics 'Olex2 1.5 (Dolomanov et al., 2009)'
_computing_publication_material 'Olex2 1.5 (Dolomanov et al., 2009)'
_computing_structure_refinement 'SHELXL 2018/3 (Sheldrick, 2015)'
_computing_structure_solution 'SHELXT 2018/2 (Sheldrick, 2018)'
_diffrn_ambient_temperature 223.00
_diffrn_measured_fraction_theta_full 0.988
_diffrn_measured_fraction_theta_max 0.988
_diffrn_measurement_device_type 'Bruker APEX-II CCD'
_diffrn_measurement_method '\f and \w scans'
_diffrn_radiation_type CuK\a
_diffrn_radiation_wavelength 1.54178
_diffrn_reflns_av_R_equivalents 0.0415
_diffrn_reflns_av_unetI/netI 0.0337
_diffrn_reflns_Laue_measured_fraction_full 0.988
_diffrn_reflns_Laue_measured_fraction_max 0.988
_diffrn_reflns_limit_h_max 14
_diffrn_reflns_limit_h_min -14
_diffrn_reflns_limit_k_max 15
_diffrn_reflns_limit_k_min -15
_diffrn_reflns_limit_l_max 26
_diffrn_reflns_limit_l_min -26
_diffrn_reflns_number 27534
_diffrn_reflns_point_group_measured_fraction_full 0.988
_diffrn_reflns_point_group_measured_fraction_max 0.988
_diffrn_reflns_theta_full 66.590
_diffrn_reflns_theta_max 66.590
_diffrn_reflns_theta_min 4.021
_diffrn_standards_number 0
_exptl_absorpt_coefficient_mu 1.055
_exptl_absorpt_correction_T_max 0.7531
_exptl_absorpt_correction_T_min 0.5613
_exptl_absorpt_correction_type none
_exptl_absorpt_process_details
;
SADABS-2016/2 (Bruker,2016/2) was used for absorption correction.
wR2(int) was 0.1028 before and 0.0679 after correction.
The Ratio of minimum to maximum transmission is 0.7453.
The \l/2 correction factor is Not present.
;
_exptl_crystal_colour 'clear light colourless'
_exptl_crystal_colour_lustre clear
_exptl_crystal_colour_modifier light
_exptl_crystal_colour_primary colourless
_exptl_crystal_density_diffrn 1.015
_exptl_crystal_description block
_exptl_crystal_F_000 1136
_exptl_crystal_size_max 0.15
_exptl_crystal_size_mid 0.12
_exptl_crystal_size_min 0.12
_refine_diff_density_max 1.804
_refine_diff_density_min -0.887
_refine_diff_density_rms 0.129
_refine_ls_extinction_method none
_refine_ls_goodness_of_fit_ref 1.126
_refine_ls_hydrogen_treatment constr
_refine_ls_matrix_type full
_refine_ls_number_parameters 325
_refine_ls_number_reflns 6111
_refine_ls_number_restraints 24
_refine_ls_restrained_S_all 1.141
_refine_ls_R_factor_all 0.1052
_refine_ls_R_factor_gt 0.1019
_refine_ls_shift/su_max 0.000
_refine_ls_shift/su_mean 0.000
_refine_ls_structure_factor_coef Fsqd
_refine_ls_weighting_details 'w=1/[\s^2^(Fo^2^)+(0.3500P)^2^] where P=(Fo^2^+2Fc^2^)/3'
_refine_ls_weighting_scheme calc
_refine_ls_wR_factor_gt 0.3720
_refine_ls_wR_factor_ref 0.3873
_reflns_Friedel_coverage 0.000
_reflns_number_gt 5546
_reflns_number_total 6111
_reflns_threshold_expression 'I > 2\s(I)'
_cod_data_source_file d5sc09742h3.cif
_cod_data_source_block a_CCDC1
_cod_depositor_comments 'Adding full bibliography for 1577000--1577003.cif.'
_cod_database_code 1577002
_shelx_shelxl_version_number 2018/3
_shelx_space_group_comment
;
The symmetry employed for this shelxl refinement is uniquely defined
by the following loop, which should always be used as a source of
symmetry information in preference to the above space-group names.
They are only intended as comments.
;
_shelx_estimated_absorpt_t_max 0.884
_shelx_estimated_absorpt_t_min 0.858
_olex2_refinement_description
;
1. Uiso/Uaniso restraints and constraints
C17 \\sim C19 \\sim C18: within 2A with sigma of 0.005 and sigma for terminal
atoms of 0.01 within 2A
C29 \\sim C30 \\sim C31: within 2A with sigma of 0.005 and sigma for terminal
atoms of 0.01 within 2A
2.a Riding coordinates:
 C1(H1A,H1B,H1C), C15(H15A,H15B,H15C), C16(H16A,H16B,H16C), C19(H19A,H19B,
 H19C), C18(H18A,H18B,H18C), C30(H30A,H30B,H30C), C31(H31A,H31B,H31C), C27(H27A,
 H27B,H27C), C28(H28A,H28B,H28C)
2.b Ternary CH refined with riding coordinates:
 C17(H17), C14(H14), C29(H29), C26(H26)
2.c Aromatic/amide H refined with riding coordinates:
 C6(H6), C7(H7), C10(H10), C11(H11), C12(H12), C24(H24), C23(H23), C22(H22)
;
_smtbx_masks_void_probe_radius 1.2
_smtbx_masks_void_truncation_radius 1.2
_olex2_submission_special_instructions 'No special instructions were received'

loop_
_space_group_symop_operation_xyz
'x, y, z'
'-x+1/2, y+1/2, -z+1/2'
'-x, -y, -z'
'x-1/2, -y-1/2, z-1/2'

loop_
_atom_site_label
_atom_site_type_symbol
_atom_site_fract_x
_atom_site_fract_y
_atom_site_fract_z
_atom_site_U_iso_or_equiv
_atom_site_adp_type
_atom_site_occupancy
_atom_site_site_symmetry_order
_atom_site_calc_flag
_atom_site_refinement_flags_posn
_atom_site_refinement_flags_adp
_atom_site_refinement_flags_occupancy
_atom_site_disorder_assembly
_atom_site_disorder_group
Cu1 Cu 0.25708(3) 0.23219(4) 0.31077(2) 0.0321(3) Uani 1 1 d . . . . .
O1 O 0.6118(4) 0.1022(7) 0.2087(3) 0.130(2) Uani 1 1 d . . . . .
O2 O 0.6867(5) 0.1718(10) 0.2883(4) 0.187(5) Uani 1 1 d . . . . .
N1 N 0.0064(5) 0.2367(5) 0.3005(3) 0.0808(15) Uani 1 1 d . . . . .
N2 N 0.0630(4) 0.3122(6) 0.3815(2) 0.0914(17) Uani 1 1 d . . . . .
C17 C 0.1154(7) 0.5318(8) 0.3849(3) 0.118(2) Uani 1 1 d . U . . .
H17 H 0.061733 0.494162 0.359682 0.142 Uiso 1 1 calc R U . . .
C1 C 0.7180(7) 0.0756(16) 0.1868(5) 0.185(8) Uani 1 1 d . . . . .
H1A H 0.721093 0.095880 0.144557 0.278 Uiso 1 1 d R U . . .
H1B H 0.729803 0.000180 0.190427 0.278 Uiso 1 1 d R U . . .
H1C H 0.773053 0.113100 0.209497 0.278 Uiso 1 1 d R U . . .
C2 C 0.6093(5) 0.1534(6) 0.2576(3) 0.0893(17) Uani 1 1 d . . . . .
C3 C 0.5051(5) 0.1782(6) 0.2778(3) 0.0879(17) Uani 1 1 d . . . . .
C4 C 0.4131(6) 0.2029(7) 0.2918(3) 0.0876(17) Uani 1 1 d . . . . .
C5 C 0.0969(5) 0.2610(5) 0.3316(3) 0.0709(15) Uani 1 1 d . . . . .
C6 C -0.0813(6) 0.2688(7) 0.3310(4) 0.104(3) Uani 1 1 d . . . . .
H6 H -0.153003 0.263032 0.317996 0.124 Uiso 1 1 calc R U . . .
C7 C -0.0466(6) 0.3092(9) 0.3820(4) 0.109(3) Uani 1 1 d . . . . .
H7 H -0.089862 0.332438 0.413774 0.131 Uiso 1 1 calc R U . . .
C8 C 0.1345(5) 0.3479(7) 0.4306(3) 0.0871(19) Uani 1 1 d . . . . .
C9 C 0.1613(5) 0.4531(7) 0.4299(3) 0.0876(18) Uani 1 1 d . . . . .
C10 C 0.2283(5) 0.4882(7) 0.4762(3) 0.096(2) Uani 1 1 d . . . . .
H10 H 0.244482 0.560547 0.478811 0.115 Uiso 1 1 calc R U . . .
C11 C 0.2707(7) 0.4218(9) 0.5176(3) 0.119(3) Uani 1 1 d . . . . .
H11 H 0.315863 0.447930 0.548474 0.143 Uiso 1 1 calc R U . . .
C12 C 0.2464(8) 0.3088(10) 0.5144(4) 0.125(3) Uani 1 1 d . . . . .
H12 H 0.279186 0.260127 0.540817 0.149 Uiso 1 1 calc R U . . .
C13 C 0.1739(7) 0.2774(6) 0.4711(3) 0.090(2) Uani 1 1 d . . . . .
C14 C 0.1433(9) 0.1580(9) 0.4695(5) 0.130(3) Uani 1 1 d . . . . .
H14 H 0.095342 0.145847 0.434193 0.156 Uiso 1 1 calc R U . . .
C15 C 0.0815(17) 0.1348(17) 0.5262(6) 0.223(9) Uani 1 1 d . . . . .
H15A H 0.119185 0.162181 0.561508 0.335 Uiso 1 1 d R U . . .
H15B H 0.074175 0.058811 0.529908 0.335 Uiso 1 1 d R U . . .
H15C H 0.011115 0.166791 0.523318 0.335 Uiso 1 1 d R U . . .
C16 C 0.2347(11) 0.0870(10) 0.4648(7) 0.166(5) Uani 1 1 d . . . . .
H16A H 0.273604 0.105556 0.428711 0.249 Uiso 1 1 d R U . . .
H16B H 0.212154 0.013836 0.462351 0.249 Uiso 1 1 d R U . . .
H16C H 0.280654 0.096646 0.500051 0.249 Uiso 1 1 d R U . . .
C19 C 0.2064(10) 0.5718(14) 0.3417(5) 0.161(4) Uani 1 1 d . U . . .
H19A H 0.217417 0.646715 0.348569 0.242 Uiso 1 1 d R U . . .
H19B H 0.181117 0.560605 0.300619 0.242 Uiso 1 1 d R U . . .
H19C H 0.273397 0.534525 0.348089 0.242 Uiso 1 1 d R U . . .
C18 C 0.0608(11) 0.6251(11) 0.4125(5) 0.147(3) Uani 1 1 d . U . . .
H18A H 0.006514 0.594981 0.438253 0.220 Uiso 1 1 d R U . . .
H18B H 0.026704 0.667971 0.381413 0.220 Uiso 1 1 d R U . . .
H18C H 0.108894 0.668661 0.436543 0.220 Uiso 1 1 d R U . . .
C20 C 0.0072(4) 0.1790(5) 0.2434(3) 0.0794(16) Uani 1 1 d . . . . .
C25 C 0.0052(4) 0.0672(5) 0.2466(3) 0.0784(14) Uani 1 1 d . . . . .
C24 C 0.0070(5) 0.0129(6) 0.1919(3) 0.0930(18) Uani 1 1 d . . . . .
H24 H 0.008205 -0.061255 0.191640 0.112 Uiso 1 1 calc R U . . .
C23 C 0.0071(5) 0.0682(6) 0.1377(3) 0.0927(19) Uani 1 1 d . . . . .
H23 H 0.009211 0.031467 0.100783 0.111 Uiso 1 1 calc R U . . .
C22 C 0.0042(5) 0.1763(6) 0.1380(3) 0.0835(16) Uani 1 1 d . . . . .
H22 H 0.001339 0.212503 0.100993 0.100 Uiso 1 1 calc R U . . .
C21 C 0.0053(6) 0.2336(5) 0.1909(3) 0.0752(16) Uani 1 1 d . . . . .
C29 C 0.0023(6) 0.3535(6) 0.1881(4) 0.107(2) Uani 1 1 d . U . . .
H29 H -0.003434 0.379349 0.230144 0.128 Uiso 1 1 calc R U . . .
C30 C 0.1032(9) 0.3970(9) 0.1635(6) 0.141(3) Uani 1 1 d . U . . .
H30A H 0.161616 0.350234 0.174861 0.212 Uiso 1 1 d R U . . .
H30B H 0.117276 0.467074 0.179381 0.212 Uiso 1 1 d R U . . .
H30C H 0.097116 0.400264 0.119801 0.212 Uiso 1 1 d R U . . .
C31 C -0.0950(8) 0.3937(8) 0.1536(6) 0.134(3) Uani 1 1 d . U . . .
H31A H -0.084247 0.382530 0.110704 0.201 Uiso 1 1 d R U . . .
H31B H -0.104657 0.468410 0.161274 0.201 Uiso 1 1 d R U . . .
H31C H -0.158127 0.355410 0.166214 0.201 Uiso 1 1 d R U . . .
C26 C 0.0037(7) 0.0064(8) 0.3051(4) 0.109(2) Uani 1 1 d . . . . .
H26 H -0.006552 0.056305 0.338925 0.131 Uiso 1 1 calc R U . . .
C27 C 0.1069(9) -0.0536(10) 0.3152(5) 0.133(3) Uani 1 1 d . . . . .
H27A H 0.103923 -0.117716 0.291285 0.200 Uiso 1 1 d R U . . .
H27B H 0.116803 -0.071646 0.357545 0.200 Uiso 1 1 d R U . . .
H27C H 0.166383 -0.010396 0.302125 0.200 Uiso 1 1 d R U . . .
C28 C -0.0918(13) -0.0741(16) 0.3034(9) 0.249(12) Uani 1 1 d . . . . .
H28A H -0.149141 -0.046513 0.277953 0.374 Uiso 1 1 d R U . . .
H28B H -0.117441 -0.083213 0.344233 0.374 Uiso 1 1 d R U . . .
H28C H -0.068451 -0.141633 0.287703 0.374 Uiso 1 1 d R U . . .

loop_
_atom_site_aniso_label
_atom_site_aniso_U_11
_atom_site_aniso_U_22
_atom_site_aniso_U_33
_atom_site_aniso_U_23
_atom_site_aniso_U_13
_atom_site_aniso_U_12
Cu1 0.0172(5) 0.0489(5) 0.0300(5) -0.00957(14) -0.0037(3) 0.00587(14)
O1 0.079(3) 0.206(7) 0.104(3) -0.057(4) -0.012(2) 0.019(4)
O2 0.069(3) 0.287(12) 0.204(8) -0.114(8) -0.030(4) 0.034(5)
N1 0.066(3) 0.105(4) 0.071(3) -0.020(2) -0.005(3) 0.000(2)
N2 0.058(3) 0.140(5) 0.077(3) -0.034(3) -0.009(2) 0.013(3)
C17 0.109(5) 0.155(6) 0.090(4) -0.018(4) -0.033(3) 0.033(5)
C1 0.078(4) 0.34(2) 0.139(8) -0.051(10) -0.009(5) -0.001(9)
C2 0.069(3) 0.109(5) 0.089(4) -0.016(4) -0.012(3) 0.001(3)
C3 0.069(4) 0.108(5) 0.086(4) 0.002(4) -0.008(3) 0.008(3)
C4 0.073(4) 0.108(4) 0.082(4) -0.015(4) -0.001(3) 0.006(4)
C5 0.052(3) 0.102(4) 0.058(3) -0.011(3) -0.010(3) 0.006(3)
C6 0.053(4) 0.155(7) 0.102(6) -0.040(5) -0.021(4) 0.021(4)
C7 0.067(4) 0.167(8) 0.094(5) -0.044(5) -0.005(3) 0.017(5)
C8 0.064(3) 0.131(6) 0.066(3) -0.022(3) -0.012(2) 0.017(3)
C9 0.072(3) 0.117(5) 0.073(3) -0.028(3) -0.009(3) 0.010(4)
C10 0.079(4) 0.129(6) 0.079(3) -0.017(4) -0.027(3) 0.010(4)
C11 0.129(6) 0.154(8) 0.074(4) -0.012(4) -0.037(4) -0.024(6)
C12 0.115(6) 0.162(9) 0.096(5) 0.000(6) -0.030(5) 0.011(7)
C13 0.089(5) 0.108(5) 0.073(4) -0.017(3) -0.003(4) 0.011(4)
C14 0.122(7) 0.143(8) 0.124(7) -0.026(6) -0.008(6) 0.009(6)
C15 0.32(2) 0.209(17) 0.148(10) -0.017(11) 0.064(13) -0.113(17)
C16 0.164(10) 0.110(7) 0.222(13) -0.035(8) -0.061(10) 0.043(7)
C19 0.136(6) 0.206(9) 0.142(7) 0.016(7) -0.020(6) 0.017(7)
C18 0.167(7) 0.147(7) 0.127(6) -0.019(6) -0.037(6) 0.035(7)
C20 0.061(3) 0.094(4) 0.082(3) -0.030(3) -0.019(2) 0.011(3)
C25 0.064(3) 0.094(4) 0.077(3) 0.000(3) -0.004(2) -0.005(3)
C24 0.086(4) 0.090(4) 0.102(4) -0.026(4) -0.025(3) 0.006(3)
C23 0.088(4) 0.099(4) 0.091(4) -0.037(4) -0.019(3) 0.013(3)
C22 0.081(4) 0.099(4) 0.070(3) -0.009(3) -0.008(3) 0.007(3)
C21 0.062(4) 0.088(4) 0.075(4) -0.013(3) -0.009(3) -0.004(3)
C29 0.092(4) 0.088(4) 0.140(5) -0.008(4) -0.016(4) -0.006(3)
C30 0.128(6) 0.110(5) 0.187(8) 0.001(6) 0.001(6) -0.017(5)
C31 0.121(5) 0.102(5) 0.179(7) -0.011(5) -0.025(6) 0.006(5)
C26 0.099(5) 0.116(6) 0.113(5) 0.022(5) -0.008(4) 0.003(4)
C27 0.134(7) 0.144(9) 0.120(6) 0.023(6) -0.020(6) 0.030(7)
C28 0.185(13) 0.29(2) 0.273(19) 0.195(18) -0.092(13) -0.107(14)

loop_
_atom_type_symbol
_atom_type_description
_atom_type_scat_dispersion_real
_atom_type_scat_dispersion_imag
_atom_type_scat_source
C C 0.0181 0.0091 'International Tables Vol C Tables 4.2.6.8 and 6.1.1.4'
H H 0.0000 0.0000 'International Tables Vol C Tables 4.2.6.8 and 6.1.1.4'
Cu Cu -1.9646 0.5888 'International Tables Vol C Tables 4.2.6.8 and 6.1.1.4'
N N 0.0311 0.0180 'International Tables Vol C Tables 4.2.6.8 and 6.1.1.4'
O O 0.0492 0.0322 'International Tables Vol C Tables 4.2.6.8 and 6.1.1.4'

loop_
_geom_angle_atom_site_label_1
_geom_angle_atom_site_label_2
_geom_angle_atom_site_label_3
_geom_angle
_geom_angle_site_symmetry_1
_geom_angle_site_symmetry_3
_geom_angle_publ_flag
C4 Cu1 C5 179.1(3) . . ?
C2 O1 C1 115.9(7) . . ?
C5 N1 C6 110.8(6) . . ?
C5 N1 C20 122.6(6) . . ?
C6 N1 C20 126.6(6) . . ?
C5 N2 C7 108.5(5) . . ?
C5 N2 C8 123.9(5) . . ?
C7 N2 C8 126.9(5) . . ?
C9 C17 H17 107.5 . . ?
C9 C17 C19 109.9(7) . . ?
C19 C17 H17 107.5 . . ?
C18 C17 H17 107.5 . . ?
C18 C17 C9 114.9(7) . . ?
C18 C17 C19 109.2(11) . . ?
O1 C1 H1A 107.9 . . ?
O1 C1 H1B 109.7 . . ?
O1 C1 H1C 110.9 . . ?
H1A C1 H1B 109.5 . . ?
H1A C1 H1C 109.5 . . ?
H1B C1 H1C 109.5 . . ?
O1 C2 C3 114.7(6) . . ?
O2 C2 O1 123.8(7) . . ?
O2 C2 C3 121.1(7) . . ?
C4 C3 C2 175.9(8) . . ?
C3 C4 Cu1 175.0(7) . . ?
N1 C5 Cu1 130.2(5) . . ?
N1 C5 N2 104.8(6) . . ?
N2 C5 Cu1 125.0(4) . . ?
N1 C6 H6 126.7 . . ?
C7 C6 N1 106.6(7) . . ?
C7 C6 H6 126.7 . . ?
N2 C7 H7 125.6 . . ?
C6 C7 N2 108.8(6) . . ?
C6 C7 H7 125.6 . . ?
C9 C8 N2 115.9(7) . . ?
C13 C8 N2 119.9(7) . . ?
C13 C8 C9 124.1(6) . . ?
C8 C9 C17 123.7(6) . . ?
C8 C9 C10 116.6(7) . . ?
C10 C9 C17 119.5(8) . . ?
C9 C10 H10 119.0 . . ?
C11 C10 C9 122.0(9) . . ?
C11 C10 H10 119.0 . . ?
C10 C11 H11 120.1 . . ?
C10 C11 C12 119.9(7) . . ?
C12 C11 H11 120.1 . . ?
C11 C12 H12 121.5 . . ?
C13 C12 C11 117.0(9) . . ?
C13 C12 H12 121.5 . . ?
C8 C13 C12 120.2(8) . . ?
C8 C13 C14 122.5(7) . . ?
C12 C13 C14 117.3(9) . . ?
C13 C14 H14 108.3 . . ?
C15 C14 C13 107.2(10) . . ?
C15 C14 H14 108.3 . . ?
C16 C14 C13 114.1(10) . . ?
C16 C14 H14 108.3 . . ?
C16 C14 C15 110.3(13) . . ?
C14 C15 H15A 110.6 . . ?
C14 C15 H15B 108.2 . . ?
C14 C15 H15C 109.6 . . ?
H15A C15 H15B 109.5 . . ?
H15A C15 H15C 109.5 . . ?
H15B C15 H15C 109.5 . . ?
C14 C16 H16A 108.1 . . ?
C14 C16 H16B 111.5 . . ?
C14 C16 H16C 108.8 . . ?
H16A C16 H16B 109.4 . . ?
H16A C16 H16C 109.5 . . ?
H16B C16 H16C 109.5 . . ?
C17 C19 H19A 108.8 . . ?
C17 C19 H19B 107.1 . . ?
C17 C19 H19C 112.5 . . ?
H19A C19 H19B 109.5 . . ?
H19A C19 H19C 109.5 . . ?
H19B C19 H19C 109.5 . . ?
C17 C18 H18A 104.8 . . ?
C17 C18 H18B 110.6 . . ?
C17 C18 H18C 112.9 . . ?
H18A C18 H18B 109.5 . . ?
H18A C18 H18C 109.5 . . ?
H18B C18 H18C 109.5 . . ?
C25 C20 N1 117.2(6) . . ?
C21 C20 N1 119.2(6) . . ?
C21 C20 C25 123.6(5) . . ?
C20 C25 C26 123.6(6) . . ?
C24 C25 C20 116.7(6) . . ?
C24 C25 C26 119.7(7) . . ?
C25 C24 H24 119.9 . . ?
C23 C24 C25 120.2(7) . . ?
C23 C24 H24 119.9 . . ?
C24 C23 H23 120.1 . . ?
C22 C23 C24 119.9(6) . . ?
C22 C23 H23 120.1 . . ?
C23 C22 H22 118.9 . . ?
C23 C22 C21 122.2(7) . . ?
C21 C22 H22 118.9 . . ?
C20 C21 C22 117.4(6) . . ?
C20 C21 C29 123.1(6) . . ?
C22 C21 C29 119.5(7) . . ?
C21 C29 H29 107.1 . . ?
C30 C29 C21 111.4(8) . . ?
C30 C29 H29 107.1 . . ?
C30 C29 C31 111.7(9) . . ?
C31 C29 C21 112.0(7) . . ?
C31 C29 H29 107.1 . . ?
C29 C30 H30A 108.5 . . ?
C29 C30 H30B 110.9 . . ?
C29 C30 H30C 109.0 . . ?
H30A C30 H30B 109.5 . . ?
H30A C30 H30C 109.5 . . ?
H30B C30 H30C 109.5 . . ?
C29 C31 H31A 108.9 . . ?
C29 C31 H31B 109.9 . . ?
C29 C31 H31C 109.7 . . ?
H31A C31 H31B 109.5 . . ?
H31A C31 H31C 109.5 . . ?
H31B C31 H31C 109.5 . . ?
C25 C26 H26 109.1 . . ?
C25 C26 C27 111.4(7) . . ?
C25 C26 C28 109.3(8) . . ?
C27 C26 H26 109.1 . . ?
C27 C26 C28 108.9(11) . . ?
C28 C26 H26 109.1 . . ?
C26 C27 H27A 108.3 . . ?
C26 C27 H27B 111.1 . . ?
C26 C27 H27C 109.1 . . ?
H27A C27 H27B 109.5 . . ?
H27A C27 H27C 109.5 . . ?
H27B C27 H27C 109.5 . . ?
C26 C28 H28A 109.5 . . ?
C26 C28 H28B 108.4 . . ?
C26 C28 H28C 110.5 . . ?
H28A C28 H28B 109.5 . . ?
H28A C28 H28C 109.5 . . ?
H28B C28 H28C 109.4 . . ?

loop_
_geom_bond_atom_site_label_1
_geom_bond_atom_site_label_2
_geom_bond_distance
_geom_bond_site_symmetry_2
_geom_bond_publ_flag
Cu1 C4 2.033(8) . ?
Cu1 C5 2.091(7) . ?
O1 C1 1.458(11) . ?
O1 C2 1.263(8) . ?
O2 C2 1.197(9) . ?
N1 C5 1.350(9) . ?
N1 C6 1.356(10) . ?
N1 C20 1.460(8) . ?
N2 C5 1.353(8) . ?
N2 C7 1.370(9) . ?
N2 C8 1.469(7) . ?
C17 H17 0.9900 . ?
C17 C9 1.516(11) . ?
C17 C19 1.578(15) . ?
C17 C18 1.498(14) . ?
C1 H1A 0.9700 . ?
C1 H1B 0.9702 . ?
C1 H1C 0.9702 . ?
C2 C3 1.417(9) . ?
C3 C4 1.234(10) . ?
C6 H6 0.9400 . ?
C6 C7 1.308(11) . ?
C7 H7 0.9400 . ?
C8 C9 1.374(12) . ?
C8 C13 1.355(11) . ?
C9 C10 1.387(9) . ?
C10 H10 0.9400 . ?
C10 C11 1.347(12) . ?
C11 H11 0.9400 . ?
C11 C12 1.465(16) . ?
C12 H12 0.9400 . ?
C12 C13 1.368(12) . ?
C13 C14 1.560(14) . ?
C14 H14 0.9900 . ?
C14 C15 1.512(17) . ?
C14 C16 1.457(15) . ?
C15 H15A 0.9700 . ?
C15 H15B 0.9701 . ?
C15 H15C 0.9700 . ?
C16 H16A 0.9702 . ?
C16 H16B 0.9701 . ?
C16 H16C 0.9698 . ?
C19 H19A 0.9702 . ?
C19 H19B 0.9698 . ?
C19 H19C 0.9700 . ?
C18 H18A 0.9701 . ?
C18 H18B 0.9698 . ?
C18 H18C 0.9701 . ?
C20 C25 1.419(10) . ?
C20 C21 1.353(10) . ?
C25 C24 1.393(9) . ?
C25 C26 1.506(10) . ?
C24 H24 0.9400 . ?
C24 C23 1.389(11) . ?
C23 H23 0.9400 . ?
C23 C22 1.370(10) . ?
C22 H22 0.9400 . ?
C22 C21 1.376(9) . ?
C21 C29 1.520(10) . ?
C29 H29 0.9900 . ?
C29 C30 1.485(13) . ?
C29 C31 1.515(12) . ?
C30 H30A 0.9700 . ?
C30 H30B 0.9704 . ?
C30 H30C 0.9700 . ?
C31 H31A 0.9701 . ?
C31 H31B 0.9699 . ?
C31 H31C 0.9701 . ?
C26 H26 0.9900 . ?
C26 C27 1.511(13) . ?
C26 C28 1.569(16) . ?
C27 H27A 0.9702 . ?
C27 H27B 0.9706 . ?
C27 H27C 0.9700 . ?
C28 H28A 0.9699 . ?
C28 H28B 0.9701 . ?
C28 H28C 0.9698 . ?

loop_
_geom_torsion_atom_site_label_1
_geom_torsion_atom_site_label_2
_geom_torsion_atom_site_label_3
_geom_torsion_atom_site_label_4
_geom_torsion
_geom_torsion_site_symmetry_1
_geom_torsion_site_symmetry_2
_geom_torsion_site_symmetry_3
_geom_torsion_site_symmetry_4
_geom_torsion_publ_flag
N1 C6 C7 N2 5.8(12) . . . . ?
N1 C20 C25 C24 -179.4(5) . . . . ?
N1 C20 C25 C26 -0.8(9) . . . . ?
N1 C20 C21 C22 -178.8(6) . . . . ?
N1 C20 C21 C29 0.1(10) . . . . ?
N2 C8 C9 C17 4.3(9) . . . . ?
N2 C8 C9 C10 179.6(5) . . . . ?
N2 C8 C13 C12 175.4(7) . . . . ?
N2 C8 C13 C14 -2.1(11) . . . . ?
C17 C9 C10 C11 179.7(7) . . . . ?
C1 O1 C2 O2 -6.9(16) . . . . ?
C1 O1 C2 C3 179.9(10) . . . . ?
C5 N1 C6 C7 -2.4(11) . . . . ?
C5 N1 C20 C25 87.8(8) . . . . ?
C5 N1 C20 C21 -95.0(8) . . . . ?
C5 N2 C7 C6 -7.1(12) . . . . ?
C5 N2 C8 C9 100.4(8) . . . . ?
C5 N2 C8 C13 -76.4(10) . . . . ?
C6 N1 C5 Cu1 179.1(6) . . . . ?
C6 N1 C5 N2 -1.9(9) . . . . ?
C6 N1 C20 C25 -89.0(9) . . . . ?
C6 N1 C20 C21 88.2(10) . . . . ?
C7 N2 C5 Cu1 -175.6(7) . . . . ?
C7 N2 C5 N1 5.3(9) . . . . ?
C7 N2 C8 C9 -90.7(11) . . . . ?
C7 N2 C8 C13 92.5(10) . . . . ?
C8 N2 C5 Cu1 -4.9(11) . . . . ?
C8 N2 C5 N1 176.1(7) . . . . ?
C8 N2 C7 C6 -177.5(9) . . . . ?
C8 C9 C10 C11 4.2(11) . . . . ?
C8 C13 C14 C15 -114.6(12) . . . . ?
C8 C13 C14 C16 122.9(11) . . . . ?
C9 C8 C13 C12 -1.1(12) . . . . ?
C9 C8 C13 C14 -178.7(7) . . . . ?
C9 C10 C11 C12 0.0(13) . . . . ?
C10 C11 C12 C13 -4.8(14) . . . . ?
C11 C12 C13 C8 5.3(13) . . . . ?
C11 C12 C13 C14 -177.0(9) . . . . ?
C12 C13 C14 C15 67.9(13) . . . . ?
C12 C13 C14 C16 -54.6(12) . . . . ?
C13 C8 C9 C17 -179.0(7) . . . . ?
C13 C8 C9 C10 -3.7(10) . . . . ?
C19 C17 C9 C8 -113.0(10) . . . . ?
C19 C17 C9 C10 71.8(10) . . . . ?
C18 C17 C9 C8 123.3(10) . . . . ?
C18 C17 C9 C10 -51.8(11) . . . . ?
C20 N1 C5 Cu1 1.8(11) . . . . ?
C20 N1 C5 N2 -179.2(7) . . . . ?
C20 N1 C6 C7 174.7(8) . . . . ?
C20 C25 C24 C23 -2.1(9) . . . . ?
C20 C25 C26 C27 -112.2(9) . . . . ?
C20 C25 C26 C28 127.5(12) . . . . ?
C20 C21 C29 C30 112.6(9) . . . . ?
C20 C21 C29 C31 -121.5(9) . . . . ?
C25 C20 C21 C22 -1.8(10) . . . . ?
C25 C20 C21 C29 177.1(6) . . . . ?
C25 C24 C23 C22 -0.8(10) . . . . ?
C24 C25 C26 C27 66.5(9) . . . . ?
C24 C25 C26 C28 -53.8(13) . . . . ?
C24 C23 C22 C21 2.6(11) . . . . ?
C23 C22 C21 C20 -1.3(10) . . . . ?
C23 C22 C21 C29 179.7(6) . . . . ?
C22 C21 C29 C30 -68.5(10) . . . . ?
C22 C21 C29 C31 57.4(10) . . . . ?
C21 C20 C25 C24 3.5(9) . . . . ?
C21 C20 C25 C26 -177.8(6) . . . . ?
C26 C25 C24 C23 179.2(6) . . . . ?

loop_
_smtbx_masks_void_nr
_smtbx_masks_void_average_x
_smtbx_masks_void_average_y
_smtbx_masks_void_average_z
_smtbx_masks_void_volume
_smtbx_masks_void_count_electrons
_smtbx_masks_void_content
1 0.000 -0.937 0.000 434.7 33.5 ?
2 -0.500 -0.374 0.500 434.7 33.5 ?
